data_2003788
loop_
_publ_author_name
'Hook, J. M.'
'Dean, P. A. W.'
'Hockless, D. C. R.'

_publ_section_title
;
 Hexakis(dimethyl sulfoxide)mercury(II) Trifluoromethanesulfonate, a
 Standard for Solid-State ^199^Hg NMR
;
_journal_issue 8
_journal_name_full 'Acta Crystallographica Section C'
_journal_page_first 1547
_journal_page_last 1549
_journal_paper_doi 10.1107/S010827019500196X
_journal_volume 51
_journal_year 1995
_chemical_compound_source
;
The literature synthesis (Peringer, 1980) produced (1) in crystalline form
;
_chemical_formula_moiety 'C12 H36 Hg O6 S6,2(C F3 S O3)'
_chemical_formula_sum 'C14 H36 F6 Hg O12 S8'
_chemical_formula_weight 967.49
_space_group_IT_number 147
_symmetry_cell_setting trigonal
_symmetry_space_group_name_Hall '-P 3'
_symmetry_space_group_name_H-M 'P -3'
_audit_creation_method 'from TEXRAY.INF file'
_cell_angle_alpha 90
_cell_angle_beta 90
_cell_angle_gamma 120
_cell_formula_units_Z 1
_cell_length_a 12.195(1)
_cell_length_b 12.1952
_cell_length_c 6.713(2)
_cell_measurement_reflns_used 25
_cell_measurement_temperature 293
_cell_measurement_theta_max 50.0
_cell_measurement_theta_min 48.8
_cell_volume 864.6(3)
_computing_cell_refinement 'MSC/AFC Diffractometer Control Software'
_computing_data_collection
;MSC/AFC Diffractometer Control Software (Molecular Structure Corporation,
 1989)
;
_computing_data_reduction
;
TEXSAN (Molecular Structure Corporation, 1993)
;
_computing_publication_material TEXSAN
_computing_structure_refinement TEXSAN
_diffrn_ambient_temperature 293
_diffrn_measurement_device 'Rigaku AFC6R'
_diffrn_measurement_method '\w/2\q scans'
_diffrn_radiation_monochromator 'equatorial graphite'
_diffrn_radiation_source 'Rigaku RU200B rotating Cu anode'
_diffrn_radiation_type CuKalpha
_diffrn_radiation_wavelength 1.5418
_diffrn_reflns_av_R_equivalents 8.12
_diffrn_reflns_limit_h_max 13
_diffrn_reflns_limit_h_min 0
_diffrn_reflns_limit_k_max 13
_diffrn_reflns_limit_k_min -13
_diffrn_reflns_limit_l_max 7
_diffrn_reflns_limit_l_min 0
_diffrn_reflns_number 1498
_diffrn_reflns_theta_max 60.12
_diffrn_reflns_theta_min 1.5
_diffrn_standards_decay_% -10.79
_diffrn_standards_interval_count 150
_diffrn_standards_number 3
_exptl_absorpt_coefficient_mu 12.76
_exptl_absorpt_correction_T_max 0.354
_exptl_absorpt_correction_T_min 0.157
_exptl_absorpt_correction_type analytical
_exptl_absorpt_process_details Tompa_analytical
_exptl_crystal_colour colourless
_exptl_crystal_density_diffrn 1.858
_exptl_crystal_density_meas 0.000
_exptl_crystal_description block
_exptl_crystal_F_000 478.00
_exptl_crystal_size_max 0.150
_exptl_crystal_size_mid 0.120
_exptl_crystal_size_min 0.100
_refine_diff_density_max 1.04
_refine_diff_density_min -1.20
_refine_ls_extinction_coef 2E-6(2)
_refine_ls_extinction_method 'Zachariasen (1968) type 2 Gaussian isotropic'
_refine_ls_goodness_of_fit_obs 2.69
_refine_ls_hydrogen_treatment noref
_refine_ls_matrix_type full
_refine_ls_number_parameters 64
_refine_ls_number_reflns 859
_refine_ls_number_restraints 0
_refine_ls_R_factor_obs 0.0360
_refine_ls_shift/esd_max 0.0030
_refine_ls_structure_factor_coef F
_refine_ls_weighting_details w=4F~o~^2^/[\s^2^(F~o~^2^)+(0.009F~o~^2^)^2^]
_refine_ls_weighting_scheme calc
_refine_ls_wR_factor_obs 0.0460
_reflns_number_observed 859
_reflns_number_total 869
_reflns_observed_criterion >3\s(I)
_cod_data_source_file hr1049.cif
_cod_data_source_block James
_cod_depositor_comments
;
The following automatic conversions were performed:

'_refine_ls_weighting_scheme' value '
w=4F~o~^2^/[\s^2^(F~o~^2^)+(0.009F~o~^2^)^2^]' was changed to 'calc'.
New tag '_refine_ls_weighting_details' was created. The value of the
new tag was set to 'w=4F~o~^2^/[\s^2^(F~o~^2^)+(0.009F~o~^2^)^2^]'.

Automatic conversion script
Id: cif_fix_values 3143 2015-03-26 13:38:13Z robertas 
;
_cod_original_cell_volume 864.6(2)
_cod_database_code 2003788

loop_
_symmetry_equiv_pos_as_xyz
'   +x,   +y,   +z'
'   -y,   +x-y,   +z'
'   -x+y,   -x,   +z'
'   -x,   -y,   -z'
'   +y,   -x+y,   -z'
'   +x-y,   +x,   -z'

loop_
_atom_site_aniso_label
_atom_site_aniso_U_11
_atom_site_aniso_U_12
_atom_site_aniso_U_13
_atom_site_aniso_U_22
_atom_site_aniso_U_23
_atom_site_aniso_U_33
Hg(1) 0.0338(4) 0.0169 0.0000 0.0338 0.0000 0.0452(5)
S(1) 0.043(1) 0.0206(9) -0.0045(8) 0.041(1) -0.0011(8) 0.042(1)
S(2) 0.046(1) 0.0231 0.0000 0.0461 0.0000 0.059(2)
F(1) 0.141(6) 0.070(5) -0.012(4) 0.091(5) -0.027(3) 0.079(4)
O(1) 0.051(3) 0.025(3) -0.012(3) 0.046(3) -0.006(3) 0.054(3)
O(2) 0.063(4) 0.011(3) 0.006(3) 0.061(4) 0.016(3) 0.083(5)
C(1) 0.074(6) 0.037(5) -0.017(4) 0.057(5) -0.008(4) 0.048(5)
C(2) 0.069(6) 0.051(6) 0.016(5) 0.087(7) 0.014(5) 0.065(6)
C(3) 0.058(6) 0.0291 0.0000 0.0583 0.0000 0.07(1)

loop_
_atom_site_label
_atom_site_fract_x
_atom_site_fract_y
_atom_site_fract_z
_atom_site_U_iso_or_equiv
_atom_site_thermal_displace_type
Hg(1) 0.0 0.0 0.0 0.0376(3) Uani
S(1) 0.2141(2) -0.0540(2) 0.2176(3) 0.042(1) Uani
S(2) 0.6667 0.3333 -0.3568(5) 0.051(1) Uani
F(1) 0.6628(7) 0.2316(6) -0.7020(9) 0.098(4) Uani
O(1) 0.1832(5) 0.0528(5) 0.1848(7) 0.050(3) Uani
O(2) 0.5516(6) 0.2214(6) -0.3095(9) 0.078(4) Uani
C(1) 0.2999(9) -0.0130(8) 0.443(1) 0.059(5) Uani
C(2) 0.3391(9) -0.0235(10) 0.053(1) 0.069(5) Uani
C(3) 0.6667 0.3333 -0.626(2) 0.061(6) Uani
H(1a) 0.3221 -0.0753 0.4756 0.0702 Uiso
H(1b) 0.3747 0.0670 0.4292 0.0702 Uiso
H(1c) 0.2491 -0.0085 0.5470 0.0702 Uiso
H(2a) 0.3612 -0.0876 0.0679 0.0821 Uiso
H(2b) 0.3130 -0.0232 -0.0799 0.0821 Uiso
H(2c) 0.4105 0.0566 0.0836 0.0821 Uiso

loop_
_atom_type_symbol
_atom_type_scat_source
_atom_type_scat_dispersion_real
_atom_type_scat_dispersion_imag
C 'International Tables' 0.018 0.009
H 'International Tables' 0.000 0.000
F 'International Tables' 0.073 0.053
Hg 'International Tables' -4.292 7.685
O 'International Tables' 0.049 0.032
S 'International Tables' 0.333 0.557

loop_
_geom_angle_atom_site_label_1
_geom_angle_atom_site_label_2
_geom_angle_atom_site_label_3
_geom_angle_site_symmetry_3
_geom_angle
_geom_angle_publ_flag
O(1) Hg(1) O(1) 2 94.6(2) yes
O(1) S(1) C(1) ? 104.1(3) yes
O(1) S(1) C(2) ? 106.5(4) yes
C(1) S(1) C(2) ? 98.6(5) yes
O(2) S(2) O(2) ? 115.1(2) ?
O(2) S(2) C(3) ? 102.9(3) ?
Hg(1) O(1) S(1) ? 116.4(3) yes
S(2) C(3) F(1) ? 112.8(7) ?
F(1) C(3) F(1) ? 105.9(8) ?

loop_
_geom_bond_atom_site_label_1
_geom_bond_atom_site_label_2
_geom_bond_site_symmetry_2
_geom_bond_distance
_geom_bond_publ_flag
Hg(1) O(1) ? 2.347(5) yes
S(1) O(1) ? 1.543(5) yes
S(1) C(1) ? 1.766(8) yes
S(1) C(2) ? 1.764(9) yes
S(2) O(2) ? 1.421(6) ?
S(2) C(3) ? 1.80(2) ?
F(1) C(3) ? 1.321(8) ?
Hg(1) H(1a) ? 5.48 yes
Hg(1) H(1b) ? 5.11 yes
Hg(1) H(1c) ? 4.80 yes
Hg(1) H(2a) ? 5.05 yes
Hg(1) H(2b) ? 4.00 yes
Hg(1) H(2c) ? 4.73 yes
Hg(1) H(1c) 1_554 4.73 yes

loop_
_geom_torsion_atom_site_label_1
_geom_torsion_atom_site_label_2
_geom_torsion_atom_site_label_3
_geom_torsion_atom_site_label_4
_geom_torsion
Hg(1) O(1) S(1) C(1) -152.6(4)
Hg(1) O(1) S(1) C(2) 103.8(4)
S(1) O(1) Hg(1) O(1) 144.5(2)
F(1) C(3) S(2) O(2) -59.5(4)
